data_7032199
loop_
_publ_author_name
'Kolay, Siddhartha'
'Kumar, Mukesh'
'Wadawale, Amey'
'Das, Dasarathi'
'Jain, Vimal K.'

_publ_section_title
;
 Cyclopalladation of telluro ether ligands: synthesis, reactivity and
 structural characterization.
;
_journal_issue 42
_journal_name_full 'Dalton transactions (Cambridge, England : 2003)'
_journal_page_first 16056
_journal_page_last 16065
_journal_paper_doi 10.1039/c4dt02200a
_journal_volume 43
_journal_year 2014
_chemical_formula_sum 'C44 H56 O8 Pd4 Te4'
_chemical_formula_weight 1648.89
_chemical_name_systematic
;
 ?
;
_space_group_IT_number 2
_symmetry_cell_setting triclinic
_symmetry_Int_Tables_number 2
_symmetry_space_group_name_Hall '-P 1'
_symmetry_space_group_name_H-M 'P -1'
_atom_sites_solution_hydrogens geom
_atom_sites_solution_primary direct
_atom_sites_solution_secondary difmap
_audit_creation_method SHELXL-97
_cell_angle_alpha 72.307(4)
_cell_angle_beta 72.599(4)
_cell_angle_gamma 89.423(4)
_cell_formula_units_Z 1
_cell_length_a 8.2911(4)
_cell_length_b 12.0292(5)
_cell_length_c 13.7289(6)
_cell_measurement_reflns_used 9469
_cell_measurement_temperature 298(2)
_cell_measurement_theta_max 69.6450
_cell_measurement_theta_min 3.5720
_cell_volume 1239.86(11)
_computing_cell_refinement
;
CrysAlisPro, Agilent Technologies,
Version 1.171.36.28 (release 01-02-2013 CrysAlis171 .NET)
(compiled Feb  1 2013,16:14:44)
;
_computing_data_collection
;
CrysAlisPro, Agilent Technologies,
Version 1.171.36.28 (release 01-02-2013 CrysAlis171 .NET)
(compiled Feb  1 2013,16:14:44)
;
_computing_data_reduction
;
CrysAlisPro, Agilent Technologies,
Version 1.171.36.28 (release 01-02-2013 CrysAlis171 .NET)
(compiled Feb  1 2013,16:14:44)
;
_computing_molecular_graphics 'ORTEP-3 for Windows'
_computing_publication_material 'WinGX 1.7.01'
_computing_structure_refinement 'SHELXL-97 (Sheldrick, 1997)'
_computing_structure_solution SIR-92
_diffrn_ambient_temperature 298(2)
_diffrn_measured_fraction_theta_full 0.989
_diffrn_measured_fraction_theta_max 0.989
_diffrn_measurement_device_type 'SuperNova, Single source at offset, Titan'
_diffrn_measurement_method '\w scans'
_diffrn_radiation_monochromator mirror
_diffrn_radiation_type 'Cu K\a'
_diffrn_radiation_wavelength 1.5418
_diffrn_reflns_av_R_equivalents 0.0691
_diffrn_reflns_av_unetI/netI 0.0476
_diffrn_reflns_limit_h_max 10
_diffrn_reflns_limit_h_min -9
_diffrn_reflns_limit_k_max 14
_diffrn_reflns_limit_k_min -14
_diffrn_reflns_limit_l_max 16
_diffrn_reflns_limit_l_min -16
_diffrn_reflns_number 21667
_diffrn_reflns_theta_full 70.07
_diffrn_reflns_theta_max 70.07
_diffrn_reflns_theta_min 3.56
_diffrn_source 'SuperNova (Cu) X-ray Source'
_exptl_absorpt_coefficient_mu 30.102
_exptl_absorpt_correction_T_max 0.3145
_exptl_absorpt_correction_T_min 0.0742
_exptl_absorpt_correction_type multi-scan
_exptl_absorpt_process_details
;
CrysAlisPro, Agilent Technologies,
Version 1.171.36.28 (release 01-02-2013 CrysAlis171 .NET)
(compiled Feb  1 2013,16:14:44)
Empirical absorption correction using spherical harmonics,
 implemented in SCALE3 ABSPACK scaling algorithm.
;
_exptl_crystal_colour red
_exptl_crystal_density_diffrn 2.208
_exptl_crystal_density_method 'not measured'
_exptl_crystal_description block
_exptl_crystal_F_000 776
_exptl_crystal_size_max 0.18
_exptl_crystal_size_mid 0.05
_exptl_crystal_size_min 0.05
_refine_diff_density_max 0.919
_refine_diff_density_min -1.082
_refine_diff_density_rms 0.129
_refine_ls_extinction_method none
_refine_ls_goodness_of_fit_ref 1.042
_refine_ls_hydrogen_treatment constr
_refine_ls_matrix_type full
_refine_ls_number_parameters 279
_refine_ls_number_reflns 4648
_refine_ls_number_restraints 0
_refine_ls_restrained_S_all 1.042
_refine_ls_R_factor_all 0.0600
_refine_ls_R_factor_gt 0.0376
_refine_ls_shift/su_max 0.001
_refine_ls_shift/su_mean 0.000
_refine_ls_structure_factor_coef Fsqd
_refine_ls_weighting_details 'calc w=1/[\s^2^(Fo^2^)+(0.0466P)^2^+1.0781P] where P=(Fo^2^+2Fc^2^)/3'
_refine_ls_weighting_scheme calc
_refine_ls_wR_factor_gt 0.0846
_refine_ls_wR_factor_ref 0.0948
_reflns_number_gt 3616
_reflns_number_total 4648
_reflns_threshold_expression >2sigma(I)
_cod_data_source_file c4dt02200a2.cif
_cod_data_source_block '[Pd(\m-OAc)(\m-MesTe)]4(6)'
_cod_depositor_comments 'Adding full bibliography for 7032199--7032205.cif.'
_cod_original_cell_volume 1239.86(10)
_cod_database_code 7032199

loop_
_symmetry_equiv_pos_as_xyz
'x, y, z'
'-x, -y, -z'

loop_
_atom_site_label
_atom_site_type_symbol
_atom_site_fract_x
_atom_site_fract_y
_atom_site_fract_z
_atom_site_U_iso_or_equiv
_atom_site_adp_type
_atom_site_occupancy
_atom_site_symmetry_multiplicity
_atom_site_calc_flag
_atom_site_refinement_flags
C1 C 1.3179(8) 0.6297(6) 0.1662(5) 0.0462(15) Uani 1 1 d .
C2 C 1.3585(8) 0.5514(6) 0.2524(5) 0.0492(16) Uani 1 1 d .
C3 C 1.3970(8) 0.5932(6) 0.3279(6) 0.0543(17) Uani 1 1 d .
H3 H 1.4218 0.5405 0.3858 0.065 Uiso 1 1 calc R
C4 C 1.3993(9) 0.7107(7) 0.3189(6) 0.0578(18) Uani 1 1 d .
C5 C 1.3710(10) 0.7861(7) 0.2294(6) 0.0619(19) Uani 1 1 d .
H5 H 1.3777 0.8659 0.2204 0.074 Uiso 1 1 calc R
C6 C 1.3328(9) 0.7498(6) 0.1508(6) 0.0566(18) Uani 1 1 d .
C7 C 1.3672(10) 0.4229(6) 0.2668(7) 0.067(2) Uani 1 1 d .
H7A H 1.2553 0.3867 0.2839 0.100 Uiso 1 1 calc R
H7B H 1.4131 0.3874 0.3243 0.100 Uiso 1 1 calc R
H7C H 1.4388 0.4124 0.2015 0.100 Uiso 1 1 calc R
C8 C 1.4357(11) 0.7542(8) 0.4013(7) 0.076(2) Uani 1 1 d .
H8A H 1.4719 0.8363 0.3708 0.114 Uiso 1 1 calc R
H8B H 1.5237 0.7125 0.4246 0.114 Uiso 1 1 calc R
H8C H 1.3348 0.7418 0.4617 0.114 Uiso 1 1 calc R
C10 C 1.1280(8) 0.3061(6) -0.2470(5) 0.0473(16) Uani 1 1 d .
C11 C 1.1359(9) 0.1844(6) -0.2174(5) 0.0524(17) Uani 1 1 d .
C12 C 1.1160(10) 0.1265(6) -0.2883(6) 0.0606(19) Uani 1 1 d .
H12 H 1.1182 0.0456 -0.2692 0.073 Uiso 1 1 calc R
C13 C 1.0931(10) 0.1866(7) -0.3861(6) 0.064(2) Uani 1 1 d .
C14 C 1.0977(9) 0.3052(7) -0.4146(6) 0.0602(19) Uani 1 1 d .
H14 H 1.0887 0.3464 -0.4818 0.072 Uiso 1 1 calc R
C9 C 1.1218(10) 0.5002(6) -0.3888(5) 0.067(2) Uani 1 1 d .
H9A H 1.1379 0.5256 -0.4647 0.100 Uiso 1 1 calc R
H9B H 1.2145 0.5334 -0.3752 0.100 Uiso 1 1 calc R
H9C H 1.0173 0.5255 -0.3523 0.100 Uiso 1 1 calc R
C15 C 1.1150(9) 0.3678(6) -0.3479(5) 0.0526(17) Uani 1 1 d .
C16 C 1.1719(11) 0.1129(6) -0.1158(6) 0.068(2) Uani 1 1 d .
H16A H 1.2717 0.1478 -0.1109 0.102 Uiso 1 1 calc R
H16B H 1.1899 0.0345 -0.1176 0.102 Uiso 1 1 calc R
H16C H 1.0771 0.1110 -0.0544 0.102 Uiso 1 1 calc R
C17 C 1.0699(13) 0.1223(9) -0.4608(8) 0.097(3) Uani 1 1 d .
H17A H 0.9541 0.1225 -0.4608 0.146 Uiso 1 1 calc R
H17B H 1.0974 0.0430 -0.4367 0.146 Uiso 1 1 calc R
H17C H 1.1434 0.1607 -0.5324 0.146 Uiso 1 1 calc R
C19 C 0.7038(9) 0.2265(6) 0.2643(5) 0.0525(17) Uani 1 1 d .
C20 C 0.5758(11) 0.1407(7) 0.3616(6) 0.072(2) Uani 1 1 d .
H20A H 0.5264 0.0848 0.3391 0.108 Uiso 1 1 calc R
H20B H 0.4882 0.1826 0.3946 0.108 Uiso 1 1 calc R
H20C H 0.6319 0.1005 0.4124 0.108 Uiso 1 1 calc R
C18 C 1.3101(11) 0.8432(6) 0.0546(7) 0.071(2) Uani 1 1 d .
H18A H 1.3711 0.8263 -0.0100 0.107 Uiso 1 1 calc R
H18B H 1.3532 0.9182 0.0519 0.107 Uiso 1 1 calc R
H18C H 1.1918 0.8443 0.0607 0.107 Uiso 1 1 calc R
C21 C 1.1546(9) 0.1933(6) 0.1648(6) 0.0531(17) Uani 1 1 d .
C22 C 1.2667(12) 0.1007(8) 0.2016(8) 0.094(3) Uani 1 1 d .
H22A H 1.2485 0.0847 0.2771 0.141 Uiso 1 1 calc R
H22B H 1.3834 0.1281 0.1626 0.141 Uiso 1 1 calc R
H22C H 1.2393 0.0304 0.1884 0.141 Uiso 1 1 calc R
O1 O 0.7717(7) 0.3061(4) 0.2813(4) 0.0708(15) Uani 1 1 d .
O2 O 0.7250(7) 0.2103(5) 0.1769(4) 0.0733(16) Uani 1 1 d .
O3 O 1.1333(9) 0.2718(5) 0.2063(6) 0.092(2) Uani 1 1 d .
O4 O 1.0886(8) 0.1805(5) 0.1002(4) 0.0796(18) Uani 1 1 d .
Pd1 Pd 0.99259(7) 0.41795(4) 0.17610(4) 0.04846(15) Uani 1 1 d .
Pd2 Pd 0.92617(7) 0.29379(4) 0.03518(4) 0.04838(15) Uani 1 1 d .
Te1 Te 1.24922(6) 0.56067(4) 0.05557(3) 0.04938(14) Uani 1 1 d .
Te2 Te 1.15765(5) 0.39556(3) -0.13842(3) 0.04479(13) Uani 1 1 d .

loop_
_atom_site_aniso_label
_atom_site_aniso_U_11
_atom_site_aniso_U_22
_atom_site_aniso_U_33
_atom_site_aniso_U_23
_atom_site_aniso_U_13
_atom_site_aniso_U_12
C1 0.041(4) 0.052(4) 0.050(4) -0.021(3) -0.014(3) -0.004(3)
C2 0.039(4) 0.059(4) 0.051(4) -0.020(3) -0.012(3) 0.003(3)
C3 0.045(4) 0.066(4) 0.051(4) -0.017(3) -0.015(3) 0.001(3)
C4 0.054(5) 0.063(4) 0.062(4) -0.028(4) -0.017(4) 0.001(4)
C5 0.068(5) 0.057(4) 0.068(5) -0.029(4) -0.022(4) 0.001(4)
C6 0.054(5) 0.059(4) 0.057(4) -0.015(3) -0.020(4) -0.006(3)
C7 0.073(5) 0.060(4) 0.079(5) -0.023(4) -0.038(5) 0.013(4)
C8 0.084(6) 0.088(6) 0.068(5) -0.043(5) -0.019(5) -0.009(5)
C10 0.048(4) 0.049(4) 0.044(3) -0.016(3) -0.012(3) -0.003(3)
C11 0.054(4) 0.049(4) 0.049(4) -0.015(3) -0.009(3) -0.004(3)
C12 0.067(5) 0.047(4) 0.067(5) -0.029(3) -0.009(4) -0.001(3)
C13 0.065(5) 0.074(5) 0.066(5) -0.040(4) -0.019(4) 0.000(4)
C14 0.063(5) 0.078(5) 0.047(4) -0.025(4) -0.021(4) -0.002(4)
C9 0.087(6) 0.063(5) 0.045(4) -0.013(3) -0.017(4) 0.013(4)
C15 0.050(4) 0.062(4) 0.043(3) -0.020(3) -0.007(3) -0.002(3)
C16 0.089(6) 0.047(4) 0.065(5) -0.015(3) -0.021(4) 0.015(4)
C17 0.119(8) 0.110(8) 0.084(6) -0.064(6) -0.027(6) -0.016(6)
C19 0.061(5) 0.044(4) 0.047(4) -0.008(3) -0.015(3) -0.004(3)
C20 0.081(6) 0.072(5) 0.048(4) -0.010(4) -0.005(4) -0.025(4)
C18 0.093(6) 0.051(4) 0.072(5) -0.009(4) -0.038(5) -0.013(4)
C21 0.053(4) 0.042(3) 0.066(4) -0.013(3) -0.025(4) 0.006(3)
C22 0.105(7) 0.070(6) 0.117(8) -0.030(5) -0.050(7) 0.037(5)
O1 0.096(4) 0.054(3) 0.048(3) -0.013(2) -0.005(3) -0.021(3)
O2 0.086(4) 0.081(4) 0.044(3) -0.016(2) -0.012(3) -0.034(3)
O3 0.133(6) 0.054(3) 0.131(6) -0.039(3) -0.094(5) 0.027(3)
O4 0.138(5) 0.062(3) 0.064(3) -0.031(3) -0.057(4) 0.042(3)
Pd1 0.0634(4) 0.0366(2) 0.0495(3) -0.01584(19) -0.0210(2) -0.0011(2)
Pd2 0.0638(3) 0.0445(3) 0.0359(2) -0.01194(19) -0.0146(2) -0.0044(2)
Te1 0.0519(3) 0.0556(3) 0.0453(2) -0.02342(19) -0.0140(2) 0.0020(2)
Te2 0.0508(3) 0.0429(2) 0.0421(2) -0.01589(16) -0.01380(19) -0.00146(18)

loop_
_atom_type_symbol
_atom_type_description
_atom_type_scat_dispersion_real
_atom_type_scat_dispersion_imag
_atom_type_scat_source
C C 0.0181 0.0091 'International Tables Vol C Tables 4.2.6.8 and 6.1.1.4'
H H 0.0000 0.0000 'International Tables Vol C Tables 4.2.6.8 and 6.1.1.4'
O O 0.0492 0.0322 'International Tables Vol C Tables 4.2.6.8 and 6.1.1.4'
Pd Pd 0.1215 3.9337 'International Tables Vol C Tables 4.2.6.8 and 6.1.1.4'
Te Te -0.1759 6.3531 'International Tables Vol C Tables 4.2.6.8 and 6.1.1.4'

loop_
_geom_angle_atom_site_label_1
_geom_angle_atom_site_label_2
_geom_angle_atom_site_label_3
_geom_angle
_geom_angle_site_symmetry_1
_geom_angle_site_symmetry_3
C6 C1 C2 119.6(6) . .
C6 C1 Te1 122.0(5) . .
C2 C1 Te1 118.2(5) . .
C3 C2 C1 119.5(6) . .
C3 C2 C7 117.5(6) . .
C1 C2 C7 123.0(7) . .
C4 C3 C2 121.7(7) . .
C4 C3 H3 119.1 . .
C2 C3 H3 119.1 . .
C5 C4 C3 117.2(7) . .
C5 C4 C8 121.3(7) . .
C3 C4 C8 121.4(7) . .
C4 C5 C6 123.7(7) . .
C4 C5 H5 118.2 . .
C6 C5 H5 118.2 . .
C1 C6 C5 117.9(7) . .
C1 C6 C18 124.3(7) . .
C5 C6 C18 117.8(7) . .
C2 C7 H7A 109.5 . .
C2 C7 H7B 109.5 . .
H7A C7 H7B 109.5 . .
C2 C7 H7C 109.5 . .
H7A C7 H7C 109.5 . .
H7B C7 H7C 109.5 . .
C4 C8 H8A 109.5 . .
C4 C8 H8B 109.5 . .
H8A C8 H8B 109.5 . .
C4 C8 H8C 109.5 . .
H8A C8 H8C 109.5 . .
H8B C8 H8C 109.5 . .
C15 C10 C11 120.3(6) . .
C15 C10 Te2 121.3(5) . .
C11 C10 Te2 118.2(5) . .
C10 C11 C12 117.9(7) . .
C10 C11 C16 123.7(7) . .
C12 C11 C16 118.3(6) . .
C13 C12 C11 121.9(7) . .
C13 C12 H12 119.0 . .
C11 C12 H12 119.0 . .
C14 C13 C12 118.0(7) . .
C14 C13 C17 120.9(8) . .
C12 C13 C17 121.0(8) . .
C13 C14 C15 123.0(7) . .
C13 C14 H14 118.5 . .
C15 C14 H14 118.5 . .
C15 C9 H9A 109.5 . .
C15 C9 H9B 109.5 . .
H9A C9 H9B 109.5 . .
C15 C9 H9C 109.5 . .
H9A C9 H9C 109.5 . .
H9B C9 H9C 109.5 . .
C14 C15 C10 118.6(7) . .
C14 C15 C9 118.5(6) . .
C10 C15 C9 122.9(6) . .
C11 C16 H16A 109.5 . .
C11 C16 H16B 109.5 . .
H16A C16 H16B 109.5 . .
C11 C16 H16C 109.5 . .
H16A C16 H16C 109.5 . .
H16B C16 H16C 109.5 . .
C13 C17 H17A 109.5 . .
C13 C17 H17B 109.5 . .
H17A C17 H17B 109.5 . .
C13 C17 H17C 109.5 . .
H17A C17 H17C 109.5 . .
H17B C17 H17C 109.5 . .
O1 C19 O2 127.3(7) . .
O1 C19 C20 116.1(7) . .
O2 C19 C20 116.5(7) . .
C19 C20 H20A 109.5 . .
C19 C20 H20B 109.5 . .
H20A C20 H20B 109.5 . .
C19 C20 H20C 109.5 . .
H20A C20 H20C 109.5 . .
H20B C20 H20C 109.5 . .
C6 C18 H18A 109.5 . .
C6 C18 H18B 109.5 . .
H18A C18 H18B 109.5 . .
C6 C18 H18C 109.5 . .
H18A C18 H18C 109.5 . .
H18B C18 H18C 109.5 . .
O4 C21 O3 126.3(7) . .
O4 C21 C22 116.9(7) . .
O3 C21 C22 116.8(7) . .
C21 C22 H22A 109.5 . .
C21 C22 H22B 109.5 . .
H22A C22 H22B 109.5 . .
C21 C22 H22C 109.5 . .
H22A C22 H22C 109.5 . .
H22B C22 H22C 109.5 . .
C19 O1 Pd1 126.7(5) . .
C19 O2 Pd2 124.4(5) . .
C21 O3 Pd1 128.9(5) . .
C21 O4 Pd2 125.7(5) . .
O3 Pd1 O1 87.7(2) . .
O3 Pd1 Te1 94.85(19) . .
O1 Pd1 Te1 176.59(15) . .
O3 Pd1 Te2 175.54(17) . 2_765
O1 Pd1 Te2 96.00(15) . 2_765
Te1 Pd1 Te2 81.347(19) . 2_765
O3 Pd1 Pd2 78.15(16) . .
O1 Pd1 Pd2 78.85(14) . .
Te1 Pd1 Pd2 103.86(2) . .
Te2 Pd1 Pd2 104.96(2) 2_765 .
O4 Pd2 O2 88.3(2) . .
O4 Pd2 Te2 93.78(17) . .
O2 Pd2 Te2 177.60(15) . .
O4 Pd2 Te1 175.42(18) . 2_765
O2 Pd2 Te1 96.20(16) . 2_765
Te2 Pd2 Te1 81.694(19) . 2_765
O4 Pd2 Pd1 80.91(15) . .
O2 Pd2 Pd1 81.13(14) . .
Te2 Pd2 Pd1 100.30(2) . .
Te1 Pd2 Pd1 99.17(2) 2_765 .
C1 Te1 Pd2 107.59(18) . 2_765
C1 Te1 Pd1 102.82(17) . .
Pd2 Te1 Pd1 93.40(2) 2_765 .
C10 Te2 Pd2 103.63(17) . .
C10 Te2 Pd1 106.78(18) . 2_765
Pd2 Te2 Pd1 93.47(2) . 2_765

loop_
_geom_bond_atom_site_label_1
_geom_bond_atom_site_label_2
_geom_bond_distance
_geom_bond_site_symmetry_2
C1 C6 1.395(9) .
C1 C2 1.399(9) .
C1 Te1 2.149(7) .
C2 C3 1.396(10) .
C2 C7 1.501(9) .
C3 C4 1.381(10) .
C3 H3 0.9300 .
C4 C5 1.371(10) .
C4 C8 1.487(10) .
C5 C6 1.396(10) .
C5 H5 0.9300 .
C6 C18 1.511(9) .
C7 H7A 0.9600 .
C7 H7B 0.9600 .
C7 H7C 0.9600 .
C8 H8A 0.9600 .
C8 H8B 0.9600 .
C8 H8C 0.9600 .
C10 C15 1.395(9) .
C10 C11 1.402(9) .
C10 Te2 2.154(7) .
C11 C12 1.404(10) .
C11 C16 1.513(9) .
C12 C13 1.386(10) .
C12 H12 0.9300 .
C13 C14 1.359(10) .
C13 C17 1.513(10) .
C14 C15 1.387(10) .
C14 H14 0.9300 .
C9 C15 1.515(9) .
C9 H9A 0.9600 .
C9 H9B 0.9600 .
C9 H9C 0.9600 .
C16 H16A 0.9600 .
C16 H16B 0.9600 .
C16 H16C 0.9600 .
C17 H17A 0.9600 .
C17 H17B 0.9600 .
C17 H17C 0.9600 .
C19 O1 1.231(8) .
C19 O2 1.235(8) .
C19 C20 1.520(9) .
C20 H20A 0.9600 .
C20 H20B 0.9600 .
C20 H20C 0.9600 .
C18 H18A 0.9600 .
C18 H18B 0.9600 .
C18 H18C 0.9600 .
C21 O4 1.219(9) .
C21 O3 1.229(9) .
C21 C22 1.509(10) .
C22 H22A 0.9600 .
C22 H22B 0.9600 .
C22 H22C 0.9600 .
O1 Pd1 2.130(5) .
O2 Pd2 2.117(5) .
O3 Pd1 2.104(5) .
O4 Pd2 2.100(5) .
Pd1 Te1 2.5404(7) .
Pd1 Te2 2.5448(6) 2_765
Pd1 Pd2 2.9474(7) .
Pd2 Te2 2.5299(6) .
Pd2 Te1 2.5374(7) 2_765
Te1 Pd2 2.5374(7) 2_765
Te2 Pd1 2.5448(6) 2_765

loop_
_geom_torsion_atom_site_label_1
_geom_torsion_atom_site_label_2
_geom_torsion_atom_site_label_3
_geom_torsion_atom_site_label_4
_geom_torsion
_geom_torsion_site_symmetry_1
_geom_torsion_site_symmetry_4
C6 C1 C2 C3 6.4(10) . .
Te1 C1 C2 C3 -177.5(5) . .
C6 C1 C2 C7 -172.1(7) . .
Te1 C1 C2 C7 4.1(9) . .
C1 C2 C3 C4 -1.2(10) . .
C7 C2 C3 C4 177.3(7) . .
C2 C3 C4 C5 -3.4(11) . .
C2 C3 C4 C8 178.3(7) . .
C3 C4 C5 C6 3.1(12) . .
C8 C4 C5 C6 -178.6(7) . .
C2 C1 C6 C5 -6.6(10) . .
Te1 C1 C6 C5 177.4(5) . .
C2 C1 C6 C18 173.4(7) . .
Te1 C1 C6 C18 -2.6(10) . .
C4 C5 C6 C1 1.9(12) . .
C4 C5 C6 C18 -178.1(7) . .
C15 C10 C11 C12 -5.2(10) . .
Te2 C10 C11 C12 179.8(5) . .
C15 C10 C11 C16 172.1(7) . .
Te2 C10 C11 C16 -2.8(9) . .
C10 C11 C12 C13 1.5(11) . .
C16 C11 C12 C13 -176.0(7) . .
C11 C12 C13 C14 2.8(12) . .
C11 C12 C13 C17 -179.3(8) . .
C12 C13 C14 C15 -3.5(12) . .
C17 C13 C14 C15 178.5(8) . .
C13 C14 C15 C10 -0.1(11) . .
C13 C14 C15 C9 178.9(7) . .
C11 C10 C15 C14 4.6(10) . .
Te2 C10 C15 C14 179.4(5) . .
C11 C10 C15 C9 -174.3(7) . .
Te2 C10 C15 C9 0.5(10) . .
O2 C19 O1 Pd1 -16.8(12) . .
C20 C19 O1 Pd1 165.2(5) . .
O1 C19 O2 Pd2 14.5(12) . .
C20 C19 O2 Pd2 -167.5(5) . .
O4 C21 O3 Pd1 -4.6(13) . .
C22 C21 O3 Pd1 178.6(6) . .
O3 C21 O4 Pd2 2.9(13) . .
C22 C21 O4 Pd2 179.7(6) . .
C21 O3 Pd1 O1 82.1(8) . .
C21 O3 Pd1 Te1 -100.1(8) . .
C21 O3 Pd1 Te2 -132(2) . 2_765
C21 O3 Pd1 Pd2 3.0(7) . .
C19 O1 Pd1 O3 -69.7(7) . .
C19 O1 Pd1 Te1 152(2) . .
C19 O1 Pd1 Te2 112.8(6) . 2_765
C19 O1 Pd1 Pd2 8.7(6) . .
C21 O4 Pd2 O2 -81.7(7) . .
C21 O4 Pd2 Te2 99.4(7) . .
C21 O4 Pd2 Te1 90.9(19) . 2_765
C21 O4 Pd2 Pd1 -0.4(7) . .
C19 O2 Pd2 O4 75.8(7) . .
C19 O2 Pd2 Te2 -132(3) . .
C19 O2 Pd2 Te1 -103.7(6) . 2_765
C19 O2 Pd2 Pd1 -5.3(6) . .
O3 Pd1 Pd2 O4 -0.9(3) . .
O1 Pd1 Pd2 O4 -90.9(2) . .
Te1 Pd1 Pd2 O4 91.19(18) . .
Te2 Pd1 Pd2 O4 175.77(18) 2_765 .
O3 Pd1 Pd2 O2 88.8(3) . .
O1 Pd1 Pd2 O2 -1.2(2) . .
Te1 Pd1 Pd2 O2 -179.07(17) . .
Te2 Pd1 Pd2 O2 -94.50(17) 2_765 .
O3 Pd1 Pd2 Te2 -93.2(2) . .
O1 Pd1 Pd2 Te2 176.86(16) . .
Te1 Pd1 Pd2 Te2 -1.02(3) . .
Te2 Pd1 Pd2 Te2 83.55(2) 2_765 .
O3 Pd1 Pd2 Te1 -176.3(2) . 2_765
O1 Pd1 Pd2 Te1 93.72(16) . 2_765
Te1 Pd1 Pd2 Te1 -84.17(2) . 2_765
Te2 Pd1 Pd2 Te1 0.41(2) 2_765 2_765
C6 C1 Te1 Pd2 -27.1(6) . 2_765
C2 C1 Te1 Pd2 156.9(5) . 2_765
C6 C1 Te1 Pd1 -124.9(5) . .
C2 C1 Te1 Pd1 59.1(5) . .
O3 Pd1 Te1 C1 -92.4(2) . .
O1 Pd1 Te1 C1 46(3) . .
Te2 Pd1 Te1 C1 85.22(18) 2_765 .
Pd2 Pd1 Te1 C1 -171.41(18) . .
O3 Pd1 Te1 Pd2 158.66(17) . 2_765
O1 Pd1 Te1 Pd2 -63(3) . 2_765
Te2 Pd1 Te1 Pd2 -23.69(2) 2_765 2_765
Pd2 Pd1 Te1 Pd2 79.69(2) . 2_765
C15 C10 Te2 Pd2 128.2(5) . .
C11 C10 Te2 Pd2 -56.9(5) . .
C15 C10 Te2 Pd1 30.3(6) . 2_765
C11 C10 Te2 Pd1 -154.8(5) . 2_765
O4 Pd2 Te2 C10 96.3(2) . .
O2 Pd2 Te2 C10 -56(4) . .
Te1 Pd2 Te2 C10 -84.42(18) 2_765 .
Pd1 Pd2 Te2 C10 177.70(18) . .
O4 Pd2 Te2 Pd1 -155.55(16) . 2_765
O2 Pd2 Te2 Pd1 53(4) . 2_765
Te1 Pd2 Te2 Pd1 23.77(2) 2_765 2_765
Pd1 Pd2 Te2 Pd1 -74.11(2) . 2_765
